data_4026871
loop_
_publ_author_name
'Hung-Yi Lee'
'Chin-Kang Sha'

_publ_section_title
;
 Stereoselective Total Synthesis of (\+-)-Peribysin E
;
_journal_name_full 'Journal of Organic Chemistry'
_journal_page_first 598
_journal_page_last 605
_journal_paper_doi 10.1021/jo2021604
_journal_volume 77
_journal_year 2012
_chemical_formula_sum 'C21 H34 O4 Si'
_chemical_formula_weight 378.57
_chemical_name_systematic
; 
 ? 
;
_space_group_IT_number 2
_symmetry_cell_setting triclinic
_symmetry_space_group_name_Hall '-P 1'
_symmetry_space_group_name_H-M 'P -1'
_atom_sites_solution_hydrogens geom
_atom_sites_solution_primary direct
_atom_sites_solution_secondary difmap
_audit_creation_method SHELXL-97
_cell_angle_alpha 85.436(7)
_cell_angle_beta 84.148(7)
_cell_angle_gamma 83.784(6)
_cell_formula_units_Z 2
_cell_length_a 6.5778(9)
_cell_length_b 9.9611(14)
_cell_length_c 16.789(2)
_cell_measurement_reflns_used 2172
_cell_measurement_temperature 100(2)
_cell_measurement_theta_max 25
_cell_measurement_theta_min 2.5
_cell_volume 1085.3(2)
_computing_cell_refinement 'Bruker APEX2'
_computing_data_collection 'Bruker APEX2'
_computing_data_reduction 'Bruker Saint'
_computing_molecular_graphics 'Bruker APEX2'
_computing_publication_material 'Bruker APEX2'
_computing_structure_refinement 'Shelxtl-97 (Sheldrick, 2008)'
_computing_structure_solution 'Shelxtl-97 (Sheldrick, 2008)'
_diffrn_ambient_temperature 100(2)
_diffrn_measured_fraction_theta_full 0.984
_diffrn_measured_fraction_theta_max 0.984
_diffrn_measurement_device_type 'CCD area detector'
_diffrn_measurement_method 'phi and omega scans'
_diffrn_radiation_monochromator graphite
_diffrn_radiation_source 'fine-focus sealed tube'
_diffrn_radiation_type MoK\a
_diffrn_radiation_wavelength 0.71073
_diffrn_reflns_av_R_equivalents 0.0790
_diffrn_reflns_av_sigmaI/netI 0.1199
_diffrn_reflns_limit_h_max 7
_diffrn_reflns_limit_h_min -8
_diffrn_reflns_limit_k_max 12
_diffrn_reflns_limit_k_min -12
_diffrn_reflns_limit_l_max 17
_diffrn_reflns_limit_l_min -21
_diffrn_reflns_number 15838
_diffrn_reflns_theta_full 26.47
_diffrn_reflns_theta_max 26.47
_diffrn_reflns_theta_min 1.22
_exptl_absorpt_coefficient_mu 0.129
_exptl_absorpt_correction_T_max 0.7454
_exptl_absorpt_correction_T_min 0.6611
_exptl_absorpt_correction_type empirical
_exptl_crystal_colour Colorless
_exptl_crystal_density_diffrn 1.158
_exptl_crystal_description Acicular
_exptl_crystal_F_000 412
_exptl_crystal_size_max 0.30
_exptl_crystal_size_mid 0.05
_exptl_crystal_size_min 0.05
_refine_diff_density_max 0.920
_refine_diff_density_min -0.316
_refine_diff_density_rms 0.105
_refine_ls_extinction_method none
_refine_ls_goodness_of_fit_ref 1.027
_refine_ls_hydrogen_treatment constr
_refine_ls_matrix_type full
_refine_ls_number_parameters 242
_refine_ls_number_reflns 4424
_refine_ls_number_restraints 0
_refine_ls_restrained_S_all 1.027
_refine_ls_R_factor_all 0.1563
_refine_ls_R_factor_gt 0.0840
_refine_ls_shift/su_max 0.004
_refine_ls_shift/su_mean 0.000
_refine_ls_structure_factor_coef Fsqd
_refine_ls_weighting_details 'calc w=1/[\s^2^(Fo^2^)+(0.1413P)^2^+0.4431P] where P=(Fo^2^+2Fc^2^)/3'
_refine_ls_weighting_scheme calc
_refine_ls_wR_factor_gt 0.2162
_refine_ls_wR_factor_ref 0.2588
_reflns_number_gt 2404
_reflns_number_total 4424
_reflns_threshold_expression >2sigma(I)
_cod_data_source_file jo2021604_si_002.cif
_cod_data_source_block 090842lt_0m
_cod_original_cell_volume 1085.3(3)
_cod_database_code 4026871

loop_
_symmetry_equiv_pos_as_xyz
'x, y, z'
'-x, -y, -z'

loop_
_atom_site_label
_atom_site_type_symbol
_atom_site_fract_x
_atom_site_fract_y
_atom_site_fract_z
_atom_site_U_iso_or_equiv
_atom_site_adp_type
_atom_site_occupancy
_atom_site_symmetry_multiplicity
_atom_site_calc_flag
_atom_site_refinement_flags
Si1 Si 0.60829(18) -0.21537(12) 0.82933(8) 0.0244(4) Uani 1 1 d .
O1 O -0.1770(4) 0.2188(3) 0.47817(19) 0.0307(8) Uani 1 1 d .
O2 O -0.1673(5) 0.0438(3) 0.56966(19) 0.0328(8) Uani 1 1 d .
O3 O -0.1153(5) 0.3840(3) 0.62922(18) 0.0326(8) Uani 1 1 d .
O4 O 0.4847(4) -0.0638(3) 0.83388(17) 0.0242(7) Uani 1 1 d .
C1 C 0.1457(6) 0.2918(5) 0.4862(3) 0.0254(10) Uani 1 1 d .
C2 C -0.0527(6) 0.3277(5) 0.4499(3) 0.0264(11) Uani 1 1 d .
H2A H -0.1201 0.4154 0.4677 0.032 Uiso 1 1 calc R
H2B H -0.0299 0.3340 0.3906 0.032 Uiso 1 1 calc R
C3 C -0.0939(6) 0.1423(5) 0.5395(3) 0.0267(11) Uani 1 1 d .
C4 C 0.0954(6) 0.2018(4) 0.5612(2) 0.0226(10) Uani 1 1 d .
C5 C 0.0273(6) 0.2962(4) 0.6307(3) 0.0248(10) Uani 1 1 d .
C6 C 0.1679(6) 0.2622(4) 0.6975(3) 0.0212(10) Uani 1 1 d .
C7 C 0.0466(6) 0.1757(4) 0.7631(2) 0.0219(10) Uani 1 1 d .
H7 H -0.0185 0.1088 0.7352 0.026 Uiso 1 1 calc R
C8 C 0.1904(6) 0.0954(4) 0.8192(3) 0.0232(10) Uani 1 1 d .
H8A H 0.2550 0.1593 0.8486 0.028 Uiso 1 1 calc R
H8B H 0.1091 0.0394 0.8592 0.028 Uiso 1 1 calc R
C9 C 0.3562(6) 0.0049(4) 0.7760(2) 0.0207(10) Uani 1 1 d .
H9 H 0.2916 -0.0637 0.7492 0.025 Uiso 1 1 calc R
C10 C 0.4819(6) 0.0858(4) 0.7136(3) 0.0250(10) Uani 1 1 d .
H10A H 0.5790 0.0227 0.6821 0.030 Uiso 1 1 calc R
H10B H 0.5638 0.1426 0.7409 0.030 Uiso 1 1 calc R
C11 C 0.3527(6) 0.1768(4) 0.6562(3) 0.0242(10) Uani 1 1 d .
H11 H 0.4444 0.2412 0.6263 0.029 Uiso 1 1 calc R
C12 C 0.2628(6) 0.1020(4) 0.5936(3) 0.0236(10) Uani 1 1 d .
H12A H 0.3697 0.0761 0.5501 0.028 Uiso 1 1 calc R
H12B H 0.2051 0.0193 0.6187 0.028 Uiso 1 1 calc R
C13 C 0.3255(7) 0.3278(5) 0.4568(3) 0.0330(12) Uani 1 1 d .
H13A H 0.3380 0.3821 0.4078 0.040 Uiso 1 1 calc R
H13B H 0.4434 0.2997 0.4846 0.040 Uiso 1 1 calc R
C14 C 0.2286(7) 0.3916(5) 0.7290(3) 0.0352(12) Uani 1 1 d .
H14A H 0.1051 0.4538 0.7407 0.053 Uiso 1 1 calc R
H14B H 0.3222 0.4353 0.6883 0.053 Uiso 1 1 calc R
H14C H 0.2973 0.3683 0.7781 0.053 Uiso 1 1 calc R
C15 C -0.1266(7) 0.2584(5) 0.8117(3) 0.0316(11) Uani 1 1 d .
H15A H -0.0671 0.3175 0.8451 0.047 Uiso 1 1 calc R
H15B H -0.2097 0.1968 0.8461 0.047 Uiso 1 1 calc R
H15C H -0.2135 0.3137 0.7750 0.047 Uiso 1 1 calc R
C16 C 0.4390(9) -0.3371(6) 0.7995(4) 0.0557(17) Uani 1 1 d .
H16A H 0.3912 -0.3060 0.7471 0.084 Uiso 1 1 calc R
H16B H 0.3205 -0.3427 0.8396 0.084 Uiso 1 1 calc R
H16C H 0.5161 -0.4266 0.7960 0.084 Uiso 1 1 calc R
C17 C 0.8388(8) -0.2153(6) 0.7552(3) 0.0425(14) Uani 1 1 d .
H17A H 0.9293 -0.1509 0.7695 0.064 Uiso 1 1 calc R
H17B H 0.7959 -0.1888 0.7015 0.064 Uiso 1 1 calc R
H17C H 0.9126 -0.3062 0.7556 0.064 Uiso 1 1 calc R
C18 C 0.6857(7) -0.2614(4) 0.9336(3) 0.0267(10) Uani 1 1 d .
C19 C 0.4988(7) -0.2411(5) 0.9952(3) 0.0401(13) Uani 1 1 d .
H19A H 0.4453 -0.1453 0.9931 0.060 Uiso 1 1 calc R
H19B H 0.5394 -0.2694 1.0491 0.060 Uiso 1 1 calc R
H19C H 0.3921 -0.2956 0.9829 0.060 Uiso 1 1 calc R
C20 C 0.8465(7) -0.1703(5) 0.9519(3) 0.0391(13) Uani 1 1 d .
H20A H 0.8860 -0.1944 1.0063 0.059 Uiso 1 1 calc R
H20B H 0.7885 -0.0755 0.9477 0.059 Uiso 1 1 calc R
H20C H 0.9679 -0.1829 0.9132 0.059 Uiso 1 1 calc R
C21 C 0.7781(8) -0.4097(5) 0.9405(3) 0.0432(14) Uani 1 1 d .
H21A H 0.6742 -0.4687 0.9311 0.065 Uiso 1 1 calc R
H21B H 0.8227 -0.4321 0.9943 0.065 Uiso 1 1 calc R
H21C H 0.8963 -0.4229 0.9004 0.065 Uiso 1 1 calc R

loop_
_atom_site_aniso_label
_atom_site_aniso_U_11
_atom_site_aniso_U_22
_atom_site_aniso_U_33
_atom_site_aniso_U_23
_atom_site_aniso_U_13
_atom_site_aniso_U_12
Si1 0.0234(7) 0.0220(7) 0.0290(7) -0.0053(5) -0.0087(5) 0.0016(5)
O1 0.0164(15) 0.043(2) 0.0330(18) -0.0049(15) -0.0088(14) 0.0023(14)
O2 0.0228(17) 0.041(2) 0.0354(19) -0.0073(16) 0.0016(15) -0.0079(15)
O3 0.0326(18) 0.0335(19) 0.0292(18) -0.0045(14) -0.0079(14) 0.0137(15)
O4 0.0244(16) 0.0222(16) 0.0259(16) -0.0022(13) -0.0089(13) 0.0046(13)
C1 0.022(2) 0.030(3) 0.023(2) -0.0021(19) -0.0059(19) 0.0047(19)
C2 0.021(2) 0.030(3) 0.027(2) 0.000(2) -0.0065(19) 0.0044(19)
C3 0.015(2) 0.038(3) 0.027(3) -0.010(2) -0.0026(19) 0.003(2)
C4 0.017(2) 0.026(2) 0.024(2) 0.0008(19) -0.0051(18) 0.0032(18)
C5 0.023(2) 0.022(2) 0.028(3) 0.0011(19) -0.0020(19) 0.0038(19)
C6 0.021(2) 0.020(2) 0.024(2) -0.0002(18) -0.0082(18) -0.0017(18)
C7 0.021(2) 0.021(2) 0.024(2) -0.0060(18) -0.0052(18) 0.0007(18)
C8 0.020(2) 0.026(2) 0.024(2) -0.0037(18) -0.0043(18) -0.0001(18)
C9 0.016(2) 0.023(2) 0.024(2) -0.0022(18) -0.0085(18) 0.0014(17)
C10 0.017(2) 0.029(3) 0.029(2) -0.001(2) -0.0059(19) 0.0019(18)
C11 0.019(2) 0.027(2) 0.026(2) 0.0006(19) -0.0050(18) 0.0010(18)
C12 0.021(2) 0.025(2) 0.023(2) 0.0004(19) -0.0033(18) 0.0046(18)
C13 0.026(3) 0.038(3) 0.032(3) 0.005(2) -0.003(2) 0.004(2)
C14 0.039(3) 0.021(3) 0.050(3) -0.004(2) -0.017(2) -0.005(2)
C15 0.029(2) 0.037(3) 0.028(3) -0.006(2) -0.005(2) 0.006(2)
C16 0.054(4) 0.034(3) 0.085(5) -0.009(3) -0.038(3) 0.000(3)
C17 0.046(3) 0.050(3) 0.027(3) -0.004(2) -0.003(2) 0.015(3)
C18 0.023(2) 0.026(3) 0.030(3) 0.003(2) -0.0054(19) 0.0025(19)
C19 0.039(3) 0.045(3) 0.031(3) 0.008(2) 0.002(2) 0.007(2)
C20 0.033(3) 0.055(3) 0.032(3) -0.010(2) -0.016(2) 0.001(2)
C21 0.046(3) 0.034(3) 0.044(3) 0.007(2) -0.006(3) 0.013(2)

loop_
_atom_type_symbol
_atom_type_description
_atom_type_scat_dispersion_real
_atom_type_scat_dispersion_imag
_atom_type_scat_source
C C 0.0033 0.0016 'International Tables Vol C Tables 4.2.6.8 and 6.1.1.4'
H H 0.0000 0.0000 'International Tables Vol C Tables 4.2.6.8 and 6.1.1.4'
O O 0.0106 0.0060 'International Tables Vol C Tables 4.2.6.8 and 6.1.1.4'
Si Si 0.0817 0.0704 'International Tables Vol C Tables 4.2.6.8 and 6.1.1.4'

loop_
_geom_angle_atom_site_label_1
_geom_angle_atom_site_label_2
_geom_angle_atom_site_label_3
_geom_angle
O4 Si1 C17 111.4(2)
O4 Si1 C16 110.6(2)
C17 Si1 C16 108.2(3)
O4 Si1 C18 104.69(18)
C17 Si1 C18 110.6(2)
C16 Si1 C18 111.4(3)
C3 O1 C2 110.7(3)
C9 O4 Si1 126.7(3)
C13 C1 C2 126.3(4)
C13 C1 C4 128.0(4)
C2 C1 C4 105.6(4)
O1 C2 C1 105.1(3)
O1 C2 H2A 110.7
C1 C2 H2A 110.7
O1 C2 H2B 110.7
C1 C2 H2B 110.7
H2A C2 H2B 108.8
O2 C3 O1 121.8(4)
O2 C3 C4 128.0(4)
O1 C3 C4 110.2(4)
C12 C4 C1 119.3(3)
C12 C4 C3 116.3(4)
C1 C4 C3 101.1(4)
C12 C4 C5 104.2(3)
C1 C4 C5 107.2(4)
C3 C4 C5 108.1(3)
O3 C5 C6 126.7(4)
O3 C5 C4 123.6(4)
C6 C5 C4 109.7(3)
C5 C6 C14 111.0(4)
C5 C6 C11 102.9(3)
C14 C6 C11 112.7(4)
C5 C6 C7 105.7(3)
C14 C6 C7 112.6(4)
C11 C6 C7 111.4(3)
C8 C7 C15 110.2(3)
C8 C7 C6 111.0(3)
C15 C7 C6 113.6(4)
C8 C7 H7 107.2
C15 C7 H7 107.2
C6 C7 H7 107.2
C9 C8 C7 113.0(3)
C9 C8 H8A 109.0
C7 C8 H8A 109.0
C9 C8 H8B 109.0
C7 C8 H8B 109.0
H8A C8 H8B 107.8
O4 C9 C8 108.5(3)
O4 C9 C10 110.2(3)
C8 C9 C10 110.7(4)
O4 C9 H9 109.1
C8 C9 H9 109.1
C10 C9 H9 109.1
C9 C10 C11 113.5(3)
C9 C10 H10A 108.9
C11 C10 H10A 108.9
C9 C10 H10B 108.9
C11 C10 H10B 108.9
H10A C10 H10B 107.7
C10 C11 C12 114.7(4)
C10 C11 C6 114.7(4)
C12 C11 C6 105.3(3)
C10 C11 H11 107.2
C12 C11 H11 107.2
C6 C11 H11 107.2
C4 C12 C11 105.2(3)
C4 C12 H12A 110.7
C11 C12 H12A 110.7
C4 C12 H12B 110.7
C11 C12 H12B 110.7
H12A C12 H12B 108.8
C1 C13 H13A 120.0
C1 C13 H13B 120.0
H13A C13 H13B 120.0
C6 C14 H14A 109.5
C6 C14 H14B 109.5
H14A C14 H14B 109.5
C6 C14 H14C 109.5
H14A C14 H14C 109.5
H14B C14 H14C 109.5
C7 C15 H15A 109.5
C7 C15 H15B 109.5
H15A C15 H15B 109.5
C7 C15 H15C 109.5
H15A C15 H15C 109.5
H15B C15 H15C 109.5
Si1 C16 H16A 109.5
Si1 C16 H16B 109.5
H16A C16 H16B 109.5
Si1 C16 H16C 109.5
H16A C16 H16C 109.5
H16B C16 H16C 109.5
Si1 C17 H17A 109.5
Si1 C17 H17B 109.5
H17A C17 H17B 109.5
Si1 C17 H17C 109.5
H17A C17 H17C 109.5
H17B C17 H17C 109.5
C19 C18 C20 108.5(4)
C19 C18 C21 109.6(4)
C20 C18 C21 109.0(4)
C19 C18 Si1 110.1(3)
C20 C18 Si1 109.8(3)
C21 C18 Si1 109.8(3)
C18 C19 H19A 109.5
C18 C19 H19B 109.5
H19A C19 H19B 109.5
C18 C19 H19C 109.5
H19A C19 H19C 109.5
H19B C19 H19C 109.5
C18 C20 H20A 109.5
C18 C20 H20B 109.5
H20A C20 H20B 109.5
C18 C20 H20C 109.5
H20A C20 H20C 109.5
H20B C20 H20C 109.5
C18 C21 H21A 109.5
C18 C21 H21B 109.5
H21A C21 H21B 109.5
C18 C21 H21C 109.5
H21A C21 H21C 109.5
H21B C21 H21C 109.5

loop_
_geom_bond_atom_site_label_1
_geom_bond_atom_site_label_2
_geom_bond_distance
Si1 O4 1.639(3)
Si1 C17 1.861(5)
Si1 C16 1.861(5)
Si1 C18 1.881(5)
O1 C3 1.357(6)
O1 C2 1.450(5)
O2 C3 1.194(5)
O3 C5 1.212(5)
O4 C9 1.436(5)
C1 C13 1.310(6)
C1 C2 1.493(6)
C1 C4 1.516(6)
C2 H2A 0.9900
C2 H2B 0.9900
C3 C4 1.524(6)
C4 C12 1.515(6)
C4 C5 1.556(6)
C5 C6 1.520(6)
C6 C14 1.538(6)
C6 C11 1.543(6)
C6 C7 1.553(6)
C7 C8 1.523(6)
C7 C15 1.535(5)
C7 H7 1.0000
C8 C9 1.503(5)
C8 H8A 0.9900
C8 H8B 0.9900
C9 C10 1.504(6)
C9 H9 1.0000
C10 C11 1.528(6)
C10 H10A 0.9900
C10 H10B 0.9900
C11 C12 1.534(6)
C11 H11 1.0000
C12 H12A 0.9900
C12 H12B 0.9900
C13 H13A 0.9500
C13 H13B 0.9500
C14 H14A 0.9800
C14 H14B 0.9800
C14 H14C 0.9800
C15 H15A 0.9800
C15 H15B 0.9800
C15 H15C 0.9800
C16 H16A 0.9800
C16 H16B 0.9800
C16 H16C 0.9800
C17 H17A 0.9800
C17 H17B 0.9800
C17 H17C 0.9800
C18 C19 1.530(6)
C18 C20 1.534(7)
C18 C21 1.536(6)
C19 H19A 0.9800
C19 H19B 0.9800
C19 H19C 0.9800
C20 H20A 0.9800
C20 H20B 0.9800
C20 H20C 0.9800
C21 H21A 0.9800
C21 H21B 0.9800
C21 H21C 0.9800
